data_4029511
loop_
_publ_author_name
'Mydock-McGrane, Laurel'
'Rath, Nigam P.'
'Covey, Douglas F.'

_publ_section_title
;
 Synthesis of a Smoothened Cholesterol: 18,19-Di-nor-cholesterol.
;
_journal_issue 12
_journal_name_full 'The Journal of organic chemistry'
_journal_page_first 5636
_journal_page_last 5643
_journal_paper_doi 10.1021/jo500813n
_journal_volume 79
_journal_year 2014
_chemical_absolute_configuration ad
_chemical_formula_moiety 'C19 H28 O4'
_chemical_formula_sum 'C19 H28 O4'
_chemical_formula_weight 320.41
_space_group_IT_number 4
_symmetry_cell_setting monoclinic
_symmetry_space_group_name_Hall 'P 2yb'
_symmetry_space_group_name_H-M 'P 1 21 1'
_atom_sites_solution_hydrogens geom
_atom_sites_solution_primary direct
_atom_sites_solution_secondary difmap
_audit_creation_method SHELXL-97
_cell_angle_alpha 90.00
_cell_angle_beta 107.842(8)
_cell_angle_gamma 90.00
_cell_formula_units_Z 2
_cell_length_a 7.2917(12)
_cell_length_b 12.210(2)
_cell_length_c 9.9260(17)
_cell_measurement_reflns_used 7506
_cell_measurement_temperature 153(2)
_cell_measurement_theta_max 26.48
_cell_measurement_theta_min 2.73
_cell_volume 841.2(2)
_computing_cell_refinement 'Bruker SAINT'
_computing_data_collection 'Bruker APEX2'
_computing_data_reduction 'Bruker SAINT'
_computing_molecular_graphics 'Bruker SHELXTL'
_computing_publication_material 'Bruker SHELXTL'
_computing_structure_refinement 'SHELXL-97 (Sheldrick, 2008)'
_computing_structure_solution 'SHELXS-97 (Sheldrick, 2008)'
_diffrn_ambient_temperature 153(2)
_diffrn_measured_fraction_theta_full 0.992
_diffrn_measured_fraction_theta_max 0.992
_diffrn_measurement_device_type 'Bruker APEX-II CCD'
_diffrn_measurement_method '\f and \w scans'
_diffrn_radiation_monochromator graphite
_diffrn_radiation_source 'fine-focus sealed tube'
_diffrn_radiation_type MoK\a
_diffrn_radiation_wavelength 0.71073
_diffrn_reflns_av_R_equivalents 0.0403
_diffrn_reflns_av_sigmaI/netI 0.0276
_diffrn_reflns_limit_h_max 9
_diffrn_reflns_limit_h_min -9
_diffrn_reflns_limit_k_max 15
_diffrn_reflns_limit_k_min -15
_diffrn_reflns_limit_l_max 12
_diffrn_reflns_limit_l_min -12
_diffrn_reflns_number 26696
_diffrn_reflns_theta_full 27.35
_diffrn_reflns_theta_max 27.35
_diffrn_reflns_theta_min 2.16
_exptl_absorpt_coefficient_mu 0.087
_exptl_absorpt_correction_T_max 0.9807
_exptl_absorpt_correction_T_min 0.9729
_exptl_absorpt_correction_type multi-scan
_exptl_absorpt_process_details 'sadabs v2008/1'
_exptl_crystal_colour colourless
_exptl_crystal_density_diffrn 1.265
_exptl_crystal_density_meas ?
_exptl_crystal_density_method 'not measured'
_exptl_crystal_description rectangular
_exptl_crystal_F_000 348
_exptl_crystal_size_max 0.32
_exptl_crystal_size_mid 0.30
_exptl_crystal_size_min 0.22
_refine_diff_density_max 0.191
_refine_diff_density_min -0.150
_refine_diff_density_rms 0.034
_refine_ls_abs_structure_details 'Flack H D (1983), Acta Cryst. A39, 876-881'
_refine_ls_abs_structure_Flack 0.7(9)
_refine_ls_extinction_method none
_refine_ls_goodness_of_fit_ref 1.040
_refine_ls_hydrogen_treatment constr
_refine_ls_matrix_type full
_refine_ls_number_parameters 210
_refine_ls_number_reflns 3772
_refine_ls_number_restraints 1
_refine_ls_restrained_S_all 1.040
_refine_ls_R_factor_all 0.0434
_refine_ls_R_factor_gt 0.0364
_refine_ls_shift/su_max 0.001
_refine_ls_shift/su_mean 0.000
_refine_ls_structure_factor_coef Fsqd
_refine_ls_weighting_details 'calc w=1/[\s^2^(Fo^2^)+(0.0433P)^2^+0.1355P] where P=(Fo^2^+2Fc^2^)/3'
_refine_ls_weighting_scheme calc
_refine_ls_wR_factor_gt 0.0843
_refine_ls_wR_factor_ref 0.0887
_reflns_number_gt 3382
_reflns_number_total 3772
_reflns_threshold_expression >2sigma(I)
_cod_data_source_file jo500813n_si_003.cif
_cod_data_source_block d18611
_cod_depositor_comments
;
The following automatic conversions were performed:

'_symmetry_cell_setting' value 'Monoclinic' changed to 'monoclinic'
according to
/usr/data/users/saulius/crontab/automatic-downloads/rss-feeds/ACS/lib/dictionaries/cif_core.dic
dictionary named 'cif_core.dic' version 2.4.2 from 2011-04-26.

Automatic conversion script
Id: cif_fix_values 2281 2013-09-26 08:29:07Z andrius 

 Adding full bibliography for 4029511--4029512.cif.

The following automatic conversions were performed:

'_exptl_crystal_density_meas' value 'no' was changed to '?' - the
value is perceived as not measured.

Automatic conversion script
Id: cif_fix_values 3008 2015-01-20 13:52:24Z robertas 

The following automatic conversions were performed:

data name '_iucr_refine_instruction_details' was replaced with
'_iucr_refine_instructions_details' as specified in the replacement
file 'data/replacement-values/replacement_tags.lst'.

Automatic conversion script
Id: cif_correct_tags 9268 2022-04-12 08:56:07Z antanas 
;
_cod_original_cell_volume 841.3(3)
_cod_original_sg_symbol_H-M P2(1)
_cod_database_code 4029511

loop_
_symmetry_equiv_pos_as_xyz
'x, y, z'
'-x, y+1/2, -z'

loop_
_atom_site_label
_atom_site_type_symbol
_atom_site_fract_x
_atom_site_fract_y
_atom_site_fract_z
_atom_site_U_iso_or_equiv
_atom_site_adp_type
_atom_site_occupancy
_atom_site_symmetry_multiplicity
_atom_site_calc_flag
_atom_site_refinement_flags
O3 O 0.8877(2) 0.34440(10) 0.88082(13) 0.0392(3) Uani 1 1 d .
H3 H 0.8393 0.2877 0.9040 0.059 Uiso 1 1 calc R
O16 O 0.7344(2) 1.13807(10) 0.93787(13) 0.0425(3) Uani 1 1 d .
O18 O 0.92416(17) 1.14819(10) 0.66045(11) 0.0375(3) Uani 1 1 d .
O19 O 1.17849(16) 1.13457(10) 0.85377(11) 0.0334(3) Uani 1 1 d .
C1 C 0.7428(3) 0.51169(14) 0.54882(18) 0.0333(4) Uani 1 1 d .
H1A H 0.6588 0.4598 0.4806 0.040 Uiso 1 1 calc R
H1B H 0.8242 0.5501 0.5002 0.040 Uiso 1 1 calc R
C2 C 0.8717(3) 0.44783(14) 0.67425(18) 0.0322(4) Uani 1 1 d .
H2A H 0.9462 0.3927 0.6396 0.039 Uiso 1 1 calc R
H2B H 0.9644 0.4987 0.7380 0.039 Uiso 1 1 calc R
C3 C 0.7553(3) 0.39076(13) 0.75616(17) 0.0311(4) Uani 1 1 d .
H3A H 0.6786 0.3305 0.6967 0.037 Uiso 1 1 calc R
C4 C 0.6193(2) 0.46890(13) 0.79688(18) 0.0305(4) Uani 1 1 d .
H4A H 0.6959 0.5197 0.8705 0.037 Uiso 1 1 calc R
H4B H 0.5345 0.4263 0.8385 0.037 Uiso 1 1 calc R
C5 C 0.4938(2) 0.53601(13) 0.67198(18) 0.0301(4) Uani 1 1 d .
H5 H 0.4090 0.4834 0.6035 0.036 Uiso 1 1 calc R
C6 C 0.3628(2) 0.61575(16) 0.7173(2) 0.0359(4) Uani 1 1 d .
H6A H 0.2659 0.6454 0.6321 0.043 Uiso 1 1 calc R
H6B H 0.2932 0.5759 0.7736 0.043 Uiso 1 1 calc R
C7 C 0.4746(2) 0.70982(14) 0.80445(18) 0.0298(4) Uani 1 1 d .
H7A H 0.5605 0.6811 0.8951 0.036 Uiso 1 1 calc R
H7B H 0.3833 0.7617 0.8264 0.036 Uiso 1 1 calc R
C8 C 0.5947(2) 0.77038(12) 0.72676(16) 0.0235(3) Uani 1 1 d .
H8 H 0.5047 0.8035 0.6392 0.028 Uiso 1 1 calc R
C9 C 0.7298(2) 0.69108(12) 0.68200(16) 0.0224(3) Uani 1 1 d .
H9 H 0.8204 0.6594 0.7704 0.027 Uiso 1 1 calc R
C10 C 0.6174(2) 0.59551(13) 0.59415(16) 0.0275(3) Uani 1 1 d .
H10 H 0.5271 0.6274 0.5058 0.033 Uiso 1 1 calc R
C11 C 0.8517(3) 0.75217(13) 0.60457(18) 0.0306(4) Uani 1 1 d .
H11A H 0.9403 0.6998 0.5803 0.037 Uiso 1 1 calc R
H11B H 0.7658 0.7829 0.5152 0.037 Uiso 1 1 calc R
C12 C 0.9688(2) 0.84460(14) 0.69392(19) 0.0304(4) Uani 1 1 d .
H12A H 1.0639 0.8140 0.7795 0.037 Uiso 1 1 calc R
H12B H 1.0397 0.8848 0.6388 0.037 Uiso 1 1 calc R
C13 C 0.8341(2) 0.92168(12) 0.73642(15) 0.0236(3) Uani 1 1 d .
H13 H 0.7441 0.9539 0.6482 0.028 Uiso 1 1 calc R
C14 C 0.7132(2) 0.86184(12) 0.81507(16) 0.0234(3) Uani 1 1 d .
H14 H 0.8043 0.8279 0.9015 0.028 Uiso 1 1 calc R
C15 C 0.6104(3) 0.95649(14) 0.86382(19) 0.0319(4) Uani 1 1 d .
H15A H 0.4886 0.9754 0.7901 0.038 Uiso 1 1 calc R
H15B H 0.5817 0.9373 0.9521 0.038 Uiso 1 1 calc R
C16 C 0.7519(3) 1.04999(13) 0.88825(17) 0.0294(3) Uani 1 1 d .
C17 C 0.9210(2) 1.01527(13) 0.83718(16) 0.0254(3) Uani 1 1 d .
H17 H 1.0252 0.9851 0.9195 0.031 Uiso 1 1 calc R
C18 C 1.0036(2) 1.10709(12) 0.77242(16) 0.0258(3) Uani 1 1 d .
C19 C 1.2695(3) 1.22305(16) 0.8017(2) 0.0395(4) Uani 1 1 d .
H19A H 1.2031 1.2919 0.8071 0.059 Uiso 1 1 calc R
H19B H 1.2625 1.2086 0.7031 0.059 Uiso 1 1 calc R
H19C H 1.4048 1.2287 0.8595 0.059 Uiso 1 1 calc R

loop_
_atom_site_aniso_label
_atom_site_aniso_U_11
_atom_site_aniso_U_22
_atom_site_aniso_U_33
_atom_site_aniso_U_23
_atom_site_aniso_U_13
_atom_site_aniso_U_12
O3 0.0484(7) 0.0240(6) 0.0351(6) 0.0019(5) -0.0021(6) -0.0011(5)
O16 0.0590(9) 0.0282(6) 0.0479(7) -0.0077(6) 0.0279(7) -0.0015(6)
O18 0.0433(7) 0.0347(7) 0.0277(6) 0.0084(5) 0.0008(5) -0.0071(6)
O19 0.0327(6) 0.0332(6) 0.0302(6) 0.0071(5) 0.0039(5) -0.0075(5)
C1 0.0485(11) 0.0242(8) 0.0279(8) -0.0041(7) 0.0129(8) -0.0037(7)
C2 0.0372(9) 0.0224(7) 0.0369(9) -0.0045(7) 0.0112(7) 0.0018(7)
C3 0.0395(10) 0.0201(7) 0.0269(8) -0.0014(6) 0.0002(7) -0.0036(7)
C4 0.0330(9) 0.0280(8) 0.0284(8) -0.0005(6) 0.0062(7) -0.0091(7)
C5 0.0265(8) 0.0287(8) 0.0304(8) -0.0028(6) 0.0017(7) -0.0086(6)
C6 0.0218(8) 0.0406(10) 0.0425(10) -0.0013(8) 0.0060(7) -0.0070(7)
C7 0.0235(8) 0.0319(9) 0.0360(9) -0.0003(7) 0.0120(7) 0.0005(6)
C8 0.0207(7) 0.0243(7) 0.0230(7) 0.0016(6) 0.0031(6) 0.0034(6)
C9 0.0241(8) 0.0202(7) 0.0225(7) 0.0015(6) 0.0063(6) 0.0004(6)
C10 0.0319(8) 0.0255(8) 0.0217(7) 0.0009(6) 0.0029(7) -0.0004(7)
C11 0.0391(10) 0.0240(8) 0.0348(9) -0.0021(7) 0.0206(8) 0.0011(7)
C12 0.0299(9) 0.0246(8) 0.0425(9) -0.0004(7) 0.0194(7) -0.0011(7)
C13 0.0258(8) 0.0220(7) 0.0227(7) 0.0002(6) 0.0070(6) 0.0017(6)
C14 0.0230(8) 0.0240(8) 0.0229(7) 0.0013(6) 0.0067(6) 0.0014(6)
C15 0.0351(9) 0.0299(9) 0.0349(9) -0.0038(7) 0.0171(7) 0.0017(7)
C16 0.0384(9) 0.0264(8) 0.0243(7) 0.0018(6) 0.0110(7) 0.0026(7)
C17 0.0293(8) 0.0232(8) 0.0222(7) 0.0018(6) 0.0055(6) 0.0003(6)
C18 0.0312(8) 0.0204(7) 0.0250(8) -0.0012(6) 0.0075(7) 0.0001(6)
C19 0.0373(10) 0.0392(10) 0.0396(10) 0.0103(8) 0.0081(8) -0.0094(8)

loop_
_atom_type_symbol
_atom_type_description
_atom_type_scat_dispersion_real
_atom_type_scat_dispersion_imag
_atom_type_scat_source
C C 0.0033 0.0016 'International Tables Vol C Tables 4.2.6.8 and 6.1.1.4'
H H 0.0000 0.0000 'International Tables Vol C Tables 4.2.6.8 and 6.1.1.4'
O O 0.0106 0.0060 'International Tables Vol C Tables 4.2.6.8 and 6.1.1.4'

loop_
_geom_angle_atom_site_label_1
_geom_angle_atom_site_label_2
_geom_angle_atom_site_label_3
_geom_angle
C3 O3 H3 109.5
C18 O19 C19 115.66(12)
C2 C1 C10 112.12(13)
C2 C1 H1A 109.2
C10 C1 H1A 109.2
C2 C1 H1B 109.2
C10 C1 H1B 109.2
H1A C1 H1B 107.9
C3 C2 C1 111.57(15)
C3 C2 H2A 109.3
C1 C2 H2A 109.3
C3 C2 H2B 109.3
C1 C2 H2B 109.3
H2A C2 H2B 108.0
O3 C3 C2 107.81(14)
O3 C3 C4 109.93(13)
C2 C3 C4 111.92(13)
O3 C3 H3A 109.0
C2 C3 H3A 109.0
C4 C3 H3A 109.0
C3 C4 C5 113.43(14)
C3 C4 H4A 108.9
C5 C4 H4A 108.9
C3 C4 H4B 108.9
C5 C4 H4B 108.9
H4A C4 H4B 107.7
C6 C5 C4 112.04(14)
C6 C5 C10 111.29(14)
C4 C5 C10 111.25(14)
C6 C5 H5 107.3
C4 C5 H5 107.3
C10 C5 H5 107.3
C7 C6 C5 112.09(14)
C7 C6 H6A 109.2
C5 C6 H6A 109.2
C7 C6 H6B 109.2
C5 C6 H6B 109.2
H6A C6 H6B 107.9
C6 C7 C8 111.76(14)
C6 C7 H7A 109.3
C8 C7 H7A 109.3
C6 C7 H7B 109.3
C8 C7 H7B 109.3
H7A C7 H7B 107.9
C14 C8 C7 112.28(13)
C14 C8 C9 109.13(12)
C7 C8 C9 111.01(12)
C14 C8 H8 108.1
C7 C8 H8 108.1
C9 C8 H8 108.1
C11 C9 C10 112.05(13)
C11 C9 C8 111.01(12)
C10 C9 C8 111.34(13)
C11 C9 H9 107.4
C10 C9 H9 107.4
C8 C9 H9 107.4
C1 C10 C9 114.35(14)
C1 C10 C5 109.09(14)
C9 C10 C5 111.54(12)
C1 C10 H10 107.2
C9 C10 H10 107.2
C5 C10 H10 107.2
C12 C11 C9 112.06(13)
C12 C11 H11A 109.2
C9 C11 H11A 109.2
C12 C11 H11B 109.2
C9 C11 H11B 109.2
H11A C11 H11B 107.9
C13 C12 C11 109.08(14)
C13 C12 H12A 109.9
C11 C12 H12A 109.9
C13 C12 H12B 109.9
C11 C12 H12B 109.9
H12A C12 H12B 108.3
C12 C13 C17 118.37(13)
C12 C13 C14 111.74(12)
C17 C13 C14 102.25(12)
C12 C13 H13 108.0
C17 C13 H13 108.0
C14 C13 H13 108.0
C8 C14 C13 111.85(12)
C8 C14 C15 119.34(13)
C13 C14 C15 102.39(12)
C8 C14 H14 107.6
C13 C14 H14 107.6
C15 C14 H14 107.6
C16 C15 C14 104.18(13)
C16 C15 H15A 110.9
C14 C15 H15A 110.9
C16 C15 H15B 110.9
C14 C15 H15B 110.9
H15A C15 H15B 108.9
O16 C16 C15 126.04(16)
O16 C16 C17 125.41(16)
C15 C16 C17 108.54(13)
C18 C17 C13 114.75(12)
C18 C17 C16 113.78(13)
C13 C17 C16 102.12(13)
C18 C17 H17 108.6
C13 C17 H17 108.6
C16 C17 H17 108.6
O18 C18 O19 124.15(14)
O18 C18 C17 124.49(14)
O19 C18 C17 111.34(12)
O19 C19 H19A 109.5
O19 C19 H19B 109.5
H19A C19 H19B 109.5
O19 C19 H19C 109.5
H19A C19 H19C 109.5
H19B C19 H19C 109.5

loop_
_geom_bond_atom_site_label_1
_geom_bond_atom_site_label_2
_geom_bond_distance
O3 C3 1.4322(19)
O3 H3 0.8400
O16 C16 1.206(2)
O18 C18 1.1951(18)
O19 C18 1.3267(19)
O19 C19 1.444(2)
C1 C2 1.524(2)
C1 C10 1.529(2)
C1 H1A 0.9900
C1 H1B 0.9900
C2 C3 1.513(2)
C2 H2A 0.9900
C2 H2B 0.9900
C3 C4 1.518(2)
C3 H3A 1.0000
C4 C5 1.533(2)
C4 H4A 0.9900
C4 H4B 0.9900
C5 C6 1.525(3)
C5 C10 1.537(2)
C5 H5 1.0000
C6 C7 1.517(2)
C6 H6A 0.9900
C6 H6B 0.9900
C7 C8 1.524(2)
C7 H7A 0.9900
C7 H7B 0.9900
C8 C14 1.516(2)
C8 C9 1.541(2)
C8 H8 1.0000
C9 C11 1.534(2)
C9 C10 1.535(2)
C9 H9 1.0000
C10 H10 1.0000
C11 C12 1.525(2)
C11 H11A 0.9900
C11 H11B 0.9900
C12 C13 1.511(2)
C12 H12A 0.9900
C12 H12B 0.9900
C13 C17 1.523(2)
C13 C14 1.530(2)
C13 H13 1.0000
C14 C15 1.534(2)
C14 H14 1.0000
C15 C16 1.508(2)
C15 H15A 0.9900
C15 H15B 0.9900
C16 C17 1.530(2)
C17 C18 1.507(2)
C17 H17 1.0000
C19 H19A 0.9800
C19 H19B 0.9800
C19 H19C 0.9800

loop_
_geom_torsion_atom_site_label_1
_geom_torsion_atom_site_label_2
_geom_torsion_atom_site_label_3
_geom_torsion_atom_site_label_4
_geom_torsion
C10 C1 C2 C3 56.73(18)
C1 C2 C3 O3 -173.03(13)
C1 C2 C3 C4 -52.02(17)
O3 C3 C4 C5 170.83(13)
C2 C3 C4 C5 51.05(18)
C3 C4 C5 C6 -178.48(13)
C3 C4 C5 C10 -53.19(17)
C4 C5 C6 C7 70.92(18)
C10 C5 C6 C7 -54.35(18)
C5 C6 C7 C8 55.46(19)
C6 C7 C8 C14 -177.75(13)
C6 C7 C8 C9 -55.28(17)
C14 C8 C9 C11 -55.38(15)
C7 C8 C9 C11 -179.65(13)
C14 C8 C9 C10 179.04(12)
C7 C8 C9 C10 54.77(16)
C2 C1 C10 C9 67.81(18)
C2 C1 C10 C5 -57.86(18)
C11 C9 C10 C1 56.42(17)
C8 C9 C10 C1 -178.58(12)
C11 C9 C10 C5 -179.21(13)
C8 C9 C10 C5 -54.21(16)
C6 C5 C10 C1 -178.96(14)
C4 C5 C10 C1 55.34(17)
C6 C5 C10 C9 53.77(17)
C4 C5 C10 C9 -71.94(17)
C10 C9 C11 C12 -178.00(14)
C8 C9 C11 C12 56.82(17)
C9 C11 C12 C13 -56.33(18)
C11 C12 C13 C17 174.79(13)
C11 C12 C13 C14 56.44(17)
C7 C8 C14 C13 179.69(13)
C9 C8 C14 C13 56.17(15)
C7 C8 C14 C15 -60.93(18)
C9 C8 C14 C15 175.55(13)
C12 C13 C14 C8 -58.25(17)
C17 C13 C14 C8 174.16(12)
C12 C13 C14 C15 172.80(13)
C17 C13 C14 C15 45.21(14)
C8 C14 C15 C16 -155.93(13)
C13 C14 C15 C16 -31.83(16)
C14 C15 C16 O16 -173.96(16)
C14 C15 C16 C17 6.96(17)
C12 C13 C17 C18 73.01(17)
C14 C13 C17 C18 -163.77(13)
C12 C13 C17 C16 -163.42(13)
C14 C13 C17 C16 -40.19(14)
O16 C16 C17 C18 -34.2(2)
C15 C16 C17 C18 144.90(14)
O16 C16 C17 C13 -158.41(16)
C15 C16 C17 C13 20.68(16)
C19 O19 C18 O18 2.5(2)
C19 O19 C18 C17 -179.29(14)
C13 C17 C18 O18 46.2(2)
C16 C17 C18 O18 -70.9(2)
C13 C17 C18 O19 -132.02(14)
C16 C17 C18 O19 110.87(15)
